data_6000192
loop_
_publ_author_name
'Lin, B. F.'
'Zhu, S. S.'
'Xie, G. Y.'
'Chen, J.'
'Hu, C. H.'

_publ_section_title
;
 Prepare and structure determination of potassium peroxyniobatungstate
;
_journal_name_full 'Chinese Journal of Inorganic Chemistry'
_journal_page_first 78
_journal_page_last 82
_journal_volume 15
_journal_year 1999
_chemical_formula_sum 'H40 K3 Nb4 O62 W3'
_space_group_name_H-M_alt 'P m -3'
_cell_angle_alpha 90.000
_cell_angle_beta 90.000
_cell_angle_gamma 90.000
_cell_length_a 10.6400
_cell_length_b 10.6400
_cell_length_c 10.6400
_cell_volume 1204.55
_cod_database_code 6000192

loop_
_atom_site_label
_atom_site_fract_x
_atom_site_fract_y
_atom_site_fract_z
? ? ? ?
